data_8100274
loop_
_publ_author_name
'Xie, Hong-Zhen'
'Zheng, Yue-Qing'
'Wu, Qing-Shen'

_publ_section_title
;
Crystal structure of tetraaquafumaratonickel(II), Ni(H~2~O)~4~(C~4~H~2~O~4~)
;
_journal_issue 1
_journal_name_full 'Zeitschrift f\"ur Kristallographie - New Crystal Structures'
_journal_page_first 111
_journal_page_last 112
_journal_volume 218
_journal_year 2003
_chemical_formula_structural 'Ni(H2 O)4(C4 H2 O4)'
_chemical_formula_sum 'C4 H10 Ni O8'
_chemical_formula_weight 244.83
_space_group_IT_number 14
_symmetry_cell_setting monoclinic
_symmetry_space_group_name_Hall '-P 2ybc'
_symmetry_space_group_name_H-M 'P 1 21/c 1'
_cell_angle_alpha 90.00
_cell_angle_beta 99.67(3)
_cell_angle_gamma 90.00
_cell_formula_units_Z 4
_cell_length_a 7.4760(15)
_cell_length_b 14.263(3)
_cell_length_c 7.6330(15)
_cell_measurement_temperature 293(2)
_cell_volume 802.3(3)
_diffrn_ambient_temperature 293(2)
_exptl_crystal_density_diffrn 2.027
_cod_original_sg_symbol_H-M 'P 21/c'
_cod_original_formula_sum 'C4 H10 Ni1 O8'
_cod_database_code 8100274

loop_
_symmetry_equiv_pos_as_xyz
'x, y, z'
'-x, y+1/2, -z+1/2'
'-x, -y, -z'
'x, -y-1/2, z-1/2'

loop_
_atom_site_label
_atom_site_type_symbol
_atom_site_fract_x
_atom_site_fract_y
_atom_site_fract_z
_atom_site_U_iso_or_equiv
_atom_site_adp_type
_atom_site_occupancy
_atom_site_symmetry_multiplicity
_atom_site_Wyckoff_symbol
_atom_site_calc_flag
_atom_site_refinement_flags
_atom_site_disorder_assembly
_atom_site_disorder_group
Ni Ni 1.07979(4) 0.86046(2) 0.79803(4) 0.01589(11) Uani 1 4 e d . . .
O1 O 0.8863(2) 0.83343(12) 0.5774(2) 0.0214(4) Uani 1 4 e d . . .
O2 O 0.7306(2) 0.96704(13) 0.5529(2) 0.0257(4) Uani 1 4 e d . . .
C1 C 0.7684(3) 0.88928(17) 0.4950(3) 0.0178(4) Uani 1 4 e d . . .
C2 C 0.6744(3) 0.85878(18) 0.3154(3) 0.0208(5) Uani 1 4 e d . . .
C3 C 0.5308(3) 0.90241(18) 0.2305(3) 0.0205(5) Uani 1 4 e d . . .
C4 C 0.4362(3) 0.87902(16) 0.0479(3) 0.0187(5) Uani 1 4 e d . . .
O3 O 0.2634(2) 0.87690(12) 0.0292(2) 0.0218(4) Uani 1 4 e d . . .
O4 O 0.5247(2) 0.86460(15) -0.0737(2) 0.0305(4) Uani 1 4 e d . . .
O5 O 1.0286(3) 1.00121(13) 0.7792(3) 0.0258(4) Uani 1 4 e d . . .
O6 O 0.8917(3) 0.84644(14) 0.9657(2) 0.0205(4) Uani 1 4 e d . . .
O7 O 1.1347(3) 0.71859(12) 0.8081(2) 0.0228(4) Uani 1 4 e d . . .
O8 O 1.2753(3) 0.87162(13) 0.6333(2) 0.0210(4) Uani 1 4 e d . . .
H2 H 0.731(4) 0.810(2) 0.272(4) 0.027(8) Uiso 1 4 e d . . .
H3 H 0.483(4) 0.946(2) 0.274(4) 0.028(8) Uiso 1 4 e d . . .
H5A H 1.039(5) 1.040(3) 0.856(5) 0.045(10) Uiso 1 4 e d . . .
H5B H 0.927(5) 1.005(3) 0.716(5) 0.055(12) Uiso 1 4 e d . . .
H6A H 0.793(5) 0.854(2) 0.936(5) 0.038(10) Uiso 1 4 e d . . .
H6B H 0.896(4) 0.800(2) 1.000(4) 0.029(9) Uiso 1 4 e d . . .
H7A H 1.178(4) 0.690(2) 0.728(5) 0.034(9) Uiso 1 4 e d . . .
H7B H 1.182(5) 0.698(3) 0.892(5) 0.043(10) Uiso 1 4 e d . . .
H8A H 1.278(4) 0.922(2) 0.583(4) 0.020(7) Uiso 1 4 e d . . .
H8B H 1.353(5) 0.866(2) 0.700(5) 0.040(11) Uiso 1 4 e d . . .

loop_
_atom_site_aniso_label
_atom_site_aniso_U_11
_atom_site_aniso_U_22
_atom_site_aniso_U_33
_atom_site_aniso_U_23
_atom_site_aniso_U_13
_atom_site_aniso_U_12
Ni 0.01554(16) 0.01850(16) 0.01263(15) -0.00098(11) -0.00056(10) 0.00081(12)
O1 0.0223(8) 0.0224(8) 0.0166(7) -0.0017(6) -0.0052(6) 0.0030(7)
O2 0.0272(9) 0.0267(9) 0.0205(8) -0.0051(7) -0.0037(7) 0.0071(7)
C1 0.0153(10) 0.0231(11) 0.0142(10) -0.0003(8) -0.0002(8) -0.0009(9)
C2 0.0223(11) 0.0230(11) 0.0160(10) -0.0030(9) 0.0001(9) 0.0015(10)
C3 0.0177(11) 0.0254(12) 0.0174(10) -0.0037(10) 0.0002(9) 0.0001(10)
C4 0.0164(10) 0.0213(11) 0.0170(10) 0.0014(8) -0.0010(8) 0.0003(9)
O3 0.0151(8) 0.0342(10) 0.0148(7) -0.0028(7) -0.0007(6) -0.0024(7)
O4 0.0169(8) 0.0557(13) 0.0183(8) -0.0032(8) 0.0007(7) 0.0036(8)
O5 0.0274(10) 0.0197(9) 0.0278(9) -0.0045(8) -0.0032(8) 0.0005(7)
O6 0.0156(9) 0.0253(10) 0.0203(8) 0.0024(7) 0.0019(7) 0.0001(7)
O7 0.0312(9) 0.0204(8) 0.0163(8) 0.0015(7) 0.0024(7) 0.0068(7)
O8 0.0224(9) 0.0242(9) 0.0153(8) 0.0020(7) 0.0001(7) -0.0010(7)

loop_
_geom_bond_atom_site_label_1
_geom_bond_atom_site_label_2
_geom_bond_distance
_geom_bond_site_symmetry_2
_geom_bond_publ_flag
Ni O5 2.0442(19) . ?
Ni O3 2.0586(17) 1_656 ?
Ni O7 2.0635(18) . ?
Ni O1 2.0635(17) . ?
Ni O6 2.0641(19) . ?
Ni O8 2.0884(19) . ?
O1 C1 1.273(3) . ?
O2 C1 1.244(3) . ?
C1 C2 1.496(3) . ?
C2 C3 1.314(4) . ?
C2 H2 0.90(3) . ?
C3 C4 1.491(3) . ?
C3 H3 0.81(3) . ?
C4 O4 1.244(3) . ?
C4 O3 1.276(3) . ?
O3 Ni 2.0586(17) 1_454 ?
O5 H5A 0.80(4) . ?
O5 H5B 0.83(4) . ?
O6 H6A 0.74(4) . ?
O6 H6B 0.71(3) . ?
O7 H7A 0.84(4) . ?
O7 H7B 0.74(4) . ?
O8 H8A 0.82(3) . ?
O8 H8B 0.71(4) . ?
